data_7249678
loop_
_publ_author_name
'Ngom, Fallou'
'Blais, Chlo\'e'
'Badiane, Insa'
'H\'enaff, Christine'
'Camara, Magatte'
'Daiguebonne, Carole'
'Guillou, Olivier'

_publ_section_title
;
 Influence of halogens on the crystal packing of
 3,4,5,6-tetra-chloro-phthalate-based lanthanide coordination compounds
;
_journal_name_full CrystEngComm
_journal_paper_doi 10.1039/D4CE00966E
_journal_year 2025
_chemical_formula_sum 'C16 H14 Cl8 K O15 Tb'
_chemical_formula_weight 927.89
_space_group_crystal_system triclinic
_space_group_IT_number 2
_space_group_name_Hall '-P 1'
_space_group_name_H-M_alt 'P -1'
_atom_sites_solution_hydrogens difmap
_audit_creation_method SHELXL-2018/3
_audit_update_record
;
2024-10-28 deposited with the CCDC.	2024-11-27 downloaded from the CCDC.
;
_cell_angle_alpha 90.302(2)
_cell_angle_beta 97.300(2)
_cell_angle_gamma 102.131(2)
_cell_formula_units_Z 2
_cell_length_a 8.7604(5)
_cell_length_b 11.5722(6)
_cell_length_c 13.8453(7)
_cell_measurement_reflns_used 9851
_cell_measurement_temperature 150(2)
_cell_measurement_theta_max 27.4870
_cell_measurement_theta_min 2.2955
_cell_volume 1360.39(13)
_computing_structure_refinement 'SHELXL-2018/3 (Sheldrick, 2018)'
_diffrn_ambient_temperature 150(2)
_diffrn_measured_fraction_theta_full 0.990
_diffrn_measured_fraction_theta_max 0.983
_diffrn_measurement_device_type 'D8 VENTURE Bruker AXS'
_diffrn_measurement_method 'rotation images'
_diffrn_radiation_type MoK\a
_diffrn_radiation_wavelength 0.71073
_diffrn_reflns_av_R_equivalents 0.0149
_diffrn_reflns_av_unetI/netI 0.0187
_diffrn_reflns_Laue_measured_fraction_full 0.990
_diffrn_reflns_Laue_measured_fraction_max 0.983
_diffrn_reflns_limit_h_max 10
_diffrn_reflns_limit_h_min -11
_diffrn_reflns_limit_k_max 15
_diffrn_reflns_limit_k_min -15
_diffrn_reflns_limit_l_max 17
_diffrn_reflns_limit_l_min -17
_diffrn_reflns_number 15418
_diffrn_reflns_point_group_measured_fraction_full 0.990
_diffrn_reflns_point_group_measured_fraction_max 0.983
_diffrn_reflns_theta_full 25.242
_diffrn_reflns_theta_max 27.499
_diffrn_reflns_theta_min 2.371
_exptl_absorpt_coefficient_mu 3.610
_exptl_absorpt_correction_T_max 0.7456
_exptl_absorpt_correction_T_min 0.6438
_exptl_absorpt_correction_type multi-scan
_exptl_absorpt_process_details
;
  [Sheldrick, G.M. (2014). SADABS Bruker AXS Inc., Madison, Wisconsin, USA]
;
_exptl_crystal_colour colorless
_exptl_crystal_density_diffrn 2.265
_exptl_crystal_description prism
_exptl_crystal_F_000 900
_exptl_crystal_size_max 0.250
_exptl_crystal_size_mid 0.150
_exptl_crystal_size_min 0.100
_refine_diff_density_max 0.405
_refine_diff_density_min -0.341
_refine_diff_density_rms 0.063
_refine_ls_extinction_method none
_refine_ls_goodness_of_fit_ref 1.077
_refine_ls_hydrogen_treatment constr
_refine_ls_matrix_type full
_refine_ls_number_parameters 412
_refine_ls_number_reflns 6146
_refine_ls_number_restraints 21
_refine_ls_restrained_S_all 1.079
_refine_ls_R_factor_all 0.0137
_refine_ls_R_factor_gt 0.0133
_refine_ls_shift/su_max 0.003
_refine_ls_shift/su_mean 0.000
_refine_ls_structure_factor_coef Fsqd
_refine_ls_weighting_details 'w=1/[\s^2^(Fo^2^)+(0.0085P)^2^+0.9140P] where P=(Fo^2^+2Fc^2^)/3'
_refine_ls_weighting_scheme calc
_refine_ls_wR_factor_gt 0.0312
_refine_ls_wR_factor_ref 0.0313
_reflns_Friedel_coverage 0.000
_reflns_number_gt 6020
_reflns_number_total 6146
_reflns_threshold_expression 'I > 2\s(I)'
_cod_data_source_file d4ce00966e2.cif
_cod_data_source_block shelx_CCDC2
_cod_database_code 7249678
_shelx_shelxl_version_number 2018/3
_shelx_space_group_comment
;
The symmetry employed for this shelxl refinement is uniquely defined
by the following loop, which should always be used as a source of
symmetry information in preference to the above space-group names.
They are only intended as comments.
;

loop_
_space_group_symop_operation_xyz
'x, y, z'
'-x, -y, -z'

loop_
_atom_site_label
_atom_site_type_symbol
_atom_site_fract_x
_atom_site_fract_y
_atom_site_fract_z
_atom_site_U_iso_or_equiv
_atom_site_adp_type
_atom_site_occupancy
_atom_site_site_symmetry_order
_atom_site_calc_flag
_atom_site_refinement_flags_posn
_atom_site_refinement_flags_adp
_atom_site_refinement_flags_occupancy
_atom_site_disorder_assembly
_atom_site_disorder_group
Tb1 Tb 0.49390(2) 0.94013(2) 0.72645(2) 0.00932(3) Uani 1 1 d . . . . .
K1 K 0.91758(4) 1.16573(3) 0.84726(3) 0.01617(7) Uani 1 1 d . . . . .
Cl1 Cl 0.98163(5) 0.72128(3) 0.74743(3) 0.01663(8) Uani 1 1 d . . . . .
Cl2 Cl 0.94998(5) 0.45453(3) 0.79688(3) 0.01614(8) Uani 1 1 d . . . . .
Cl3 Cl 0.78523(5) 0.35797(3) 0.97570(3) 0.01661(8) Uani 1 1 d . . . . .
Cl4 Cl 0.64914(5) 0.52584(3) 1.10089(3) 0.01694(8) Uani 1 1 d . . . . .
Cl5 Cl 0.13980(5) 0.54522(3) 0.60783(3) 0.01712(8) Uani 1 1 d . . . . .
Cl6 Cl 0.24027(5) 0.34634(3) 0.49465(3) 0.01857(8) Uani 1 1 d . . . . .
Cl7 Cl 0.43520(5) 0.40960(3) 0.32201(3) 0.01752(8) Uani 1 1 d . . . . .
Cl8 Cl 0.51888(5) 0.67226(3) 0.26004(3) 0.01942(8) Uani 1 1 d . . . . .
O1 O 0.70691(14) 0.87812(10) 0.80191(8) 0.0180(2) Uani 1 1 d . . . . .
O2 O 0.92876(16) 0.94441(10) 0.89987(10) 0.0239(3) Uani 1 1 d . . . . .
O3 O 0.56112(14) 0.81092(10) 1.00537(8) 0.0171(2) Uani 1 1 d . . . . .
O4 O 0.76383(14) 0.81187(10) 1.12072(8) 0.0180(2) Uani 1 1 d . . . . .
O5 O 0.30012(14) 0.82207(10) 0.62228(8) 0.0160(2) Uani 1 1 d . . . . .
O6 O 0.12316(15) 0.83756(11) 0.49532(9) 0.0203(3) Uani 1 1 d . . . . .
O7 O 0.32846(14) 0.87517(10) 0.29374(8) 0.0162(2) Uani 1 1 d . . . . .
O8 O 0.52620(13) 0.91836(9) 0.41197(8) 0.0146(2) Uani 1 1 d . . . . .
O9 O 0.54283(15) 1.03499(10) 0.88362(8) 0.0171(2) Uani 1 1 d D . . . .
H9A H 0.621153 1.034664 0.923625 0.026 Uiso 1 1 d DG U . . .
H9B H 0.499411 1.084898 0.906451 0.026 Uiso 1 1 d DG U . . .
O10 O 0.27083(14) 1.01533(11) 0.75517(9) 0.0185(2) Uani 1 1 d D . . . .
H10A H 0.185535 0.998688 0.718880 0.028 Uiso 1 1 d DG U . . .
H10B H 0.266676 1.069437 0.795264 0.028 Uiso 1 1 d DG U . . .
O11 O 0.38804(16) 0.78440(11) 0.82998(9) 0.0210(3) Uani 1 1 d D . . . .
H11A H 0.442809 0.782233 0.883562 0.031 Uiso 1 1 d DG U . . .
H11B H 0.318968 0.726999 0.816094 0.031 Uiso 1 1 d DG U . . .
O12 O 0.63977(14) 0.88816(10) 0.60466(8) 0.0166(2) Uani 1 1 d D . . . .
H12A H 0.612458 0.898005 0.544126 0.025 Uiso 1 1 d DG U . . .
H12B H 0.739068 0.899597 0.618772 0.025 Uiso 1 1 d DG U . . .
O13 O 0.98361(16) 0.96225(11) 0.62321(9) 0.0215(3) Uani 1 1 d D . . . .
H13A H 1.023335 0.924920 0.585424 0.032 Uiso 1 1 d DG U . . .
H13B H 0.975791 1.026372 0.600441 0.032 Uiso 1 1 d DG U . . .
O14 O 1.04530(18) 1.24275(15) 0.68885(10) 0.0345(3) Uani 1 1 d D . . . .
H14A H 1.002392 1.230881 0.631257 0.052 Uiso 1 1 d DG U . . .
H14B H 1.135668 1.276892 0.687218 0.052 Uiso 1 1 d DG U . . .
O15 O 0.79059(15) 1.10305(11) 1.02636(9) 0.0193(2) Uani 1 1 d D . . . .
H15A H 0.873762 1.080644 1.046722 0.029 Uiso 1 1 d DG U . . .
H15B H 0.743805 1.111511 1.073871 0.029 Uiso 1 1 d DG U . . .
C1 C 0.81965(19) 0.86494(13) 0.86375(11) 0.0124(3) Uani 1 1 d . . . . .
C2 C 0.81662(18) 0.73891(13) 0.89576(11) 0.0111(3) Uani 1 1 d . . . . .
C3 C 0.88376(18) 0.66480(13) 0.84266(11) 0.0118(3) Uani 1 1 d . . . . .
C4 C 0.87314(18) 0.54687(13) 0.86605(11) 0.0122(3) Uani 1 1 d . . . . .
C5 C 0.79989(18) 0.50351(13) 0.94566(11) 0.0120(3) Uani 1 1 d . . . . .
C6 C 0.73961(18) 0.57931(13) 1.00196(11) 0.0125(3) Uani 1 1 d . . . . .
C7 C 0.74761(18) 0.69685(13) 0.97729(11) 0.0115(3) Uani 1 1 d . . . . .
C8 C 0.68542(19) 0.78040(13) 1.04015(11) 0.0120(3) Uani 1 1 d . . . . .
C9 C 0.23014(18) 0.79409(13) 0.53797(11) 0.0118(3) Uani 1 1 d . . . . .
C10 C 0.28137(18) 0.69690(13) 0.48329(11) 0.0115(3) Uani 1 1 d . . . . .
C11 C 0.24419(18) 0.57990(13) 0.51106(11) 0.0125(3) Uani 1 1 d . . . . .
C12 C 0.28896(19) 0.49030(13) 0.46072(11) 0.0128(3) Uani 1 1 d . . . . .
C13 C 0.37505(19) 0.51817(13) 0.38300(11) 0.0128(3) Uani 1 1 d . . . . .
C14 C 0.41168(19) 0.63499(14) 0.35536(11) 0.0130(3) Uani 1 1 d . . . . .
C15 C 0.36389(18) 0.72378(13) 0.40440(11) 0.0116(3) Uani 1 1 d . . . . .
C16 C 0.40781(18) 0.84781(13) 0.36867(11) 0.0119(3) Uani 1 1 d . . . . .

loop_
_atom_site_aniso_label
_atom_site_aniso_U_11
_atom_site_aniso_U_22
_atom_site_aniso_U_33
_atom_site_aniso_U_23
_atom_site_aniso_U_13
_atom_site_aniso_U_12
Tb1 0.01002(4) 0.00951(4) 0.00861(4) 0.00011(2) 0.00109(3) 0.00254(3)
K1 0.01664(17) 0.01462(15) 0.01688(17) 0.00169(12) 0.00060(13) 0.00344(13)
Cl1 0.0222(2) 0.01515(17) 0.01522(18) 0.00336(13) 0.00976(15) 0.00561(14)
Cl2 0.0222(2) 0.01326(16) 0.01629(18) 0.00010(13) 0.00853(15) 0.00755(14)
Cl3 0.0232(2) 0.01012(16) 0.01832(18) 0.00251(13) 0.00785(15) 0.00458(14)
Cl4 0.0214(2) 0.01701(17) 0.01477(18) 0.00265(14) 0.00933(15) 0.00508(15)
Cl5 0.02046(19) 0.01617(17) 0.01566(18) 0.00216(14) 0.00988(15) 0.00147(14)
Cl6 0.0251(2) 0.01068(16) 0.02016(19) 0.00251(14) 0.00539(16) 0.00294(14)
Cl7 0.02043(19) 0.01555(17) 0.01846(19) -0.00391(14) 0.00381(15) 0.00739(15)
Cl8 0.0257(2) 0.02025(18) 0.01563(18) 0.00185(14) 0.01237(16) 0.00651(16)
O1 0.0173(6) 0.0230(6) 0.0162(6) 0.0058(5) 0.0014(5) 0.0102(5)
O2 0.0247(7) 0.0121(5) 0.0318(7) -0.0008(5) -0.0067(6) 0.0028(5)
O3 0.0168(6) 0.0226(6) 0.0143(5) -0.0023(4) 0.0006(5) 0.0104(5)
O4 0.0177(6) 0.0219(6) 0.0152(6) -0.0068(5) -0.0008(5) 0.0080(5)
O5 0.0161(6) 0.0170(5) 0.0133(5) -0.0048(4) 0.0018(4) 0.0002(4)
O6 0.0241(7) 0.0221(6) 0.0172(6) -0.0033(5) 0.0005(5) 0.0123(5)
O7 0.0176(6) 0.0156(5) 0.0134(5) 0.0027(4) -0.0016(5) 0.0011(4)
O8 0.0149(6) 0.0129(5) 0.0147(5) 0.0009(4) -0.0003(4) 0.0016(4)
O9 0.0204(6) 0.0201(6) 0.0124(5) -0.0044(4) -0.0017(5) 0.0104(5)
O10 0.0148(6) 0.0220(6) 0.0194(6) -0.0085(5) -0.0004(5) 0.0075(5)
O11 0.0203(6) 0.0199(6) 0.0178(6) 0.0060(5) -0.0027(5) -0.0037(5)
O12 0.0169(6) 0.0229(6) 0.0121(5) -0.0002(5) 0.0027(5) 0.0085(5)
O13 0.0256(7) 0.0196(6) 0.0220(6) 0.0012(5) 0.0059(5) 0.0092(5)
O14 0.0235(7) 0.0543(10) 0.0215(7) 0.0101(7) 0.0022(6) -0.0011(7)
O15 0.0181(6) 0.0237(6) 0.0173(6) 0.0008(5) 0.0023(5) 0.0074(5)
C1 0.0145(8) 0.0134(7) 0.0119(7) 0.0011(6) 0.0043(6) 0.0069(6)
C2 0.0113(7) 0.0109(7) 0.0104(7) -0.0009(5) -0.0011(6) 0.0028(5)
C3 0.0121(7) 0.0144(7) 0.0094(7) 0.0007(5) 0.0024(6) 0.0031(6)
C4 0.0129(7) 0.0120(7) 0.0125(7) -0.0015(5) 0.0019(6) 0.0042(6)
C5 0.0134(7) 0.0090(6) 0.0138(7) 0.0003(5) 0.0016(6) 0.0029(5)
C6 0.0126(7) 0.0144(7) 0.0107(7) 0.0005(6) 0.0031(6) 0.0025(6)
C7 0.0111(7) 0.0127(7) 0.0106(7) -0.0022(5) 0.0000(6) 0.0034(5)
C8 0.0142(7) 0.0102(6) 0.0129(7) 0.0015(5) 0.0053(6) 0.0031(6)
C9 0.0123(7) 0.0107(7) 0.0121(7) -0.0007(5) 0.0056(6) -0.0006(5)
C10 0.0104(7) 0.0133(7) 0.0105(7) -0.0018(5) 0.0002(6) 0.0029(5)
C11 0.0120(7) 0.0149(7) 0.0101(7) 0.0004(6) 0.0028(6) 0.0013(6)
C12 0.0136(7) 0.0107(7) 0.0136(7) 0.0007(6) -0.0005(6) 0.0027(6)
C13 0.0127(7) 0.0138(7) 0.0122(7) -0.0025(6) 0.0003(6) 0.0046(6)
C14 0.0125(7) 0.0165(7) 0.0105(7) 0.0002(6) 0.0033(6) 0.0030(6)
C15 0.0117(7) 0.0126(7) 0.0099(7) 0.0002(5) 0.0002(6) 0.0019(6)
C16 0.0134(7) 0.0127(7) 0.0112(7) -0.0005(5) 0.0049(6) 0.0045(6)

loop_
_atom_type_symbol
_atom_type_description
_atom_type_scat_dispersion_real
_atom_type_scat_dispersion_imag
_atom_type_scat_source
C C 0.0033 0.0016 'International Tables Vol C Tables 4.2.6.8 and 6.1.1.4'
H H 0.0000 0.0000 'International Tables Vol C Tables 4.2.6.8 and 6.1.1.4'
Cl Cl 0.1484 0.1585 'International Tables Vol C Tables 4.2.6.8 and 6.1.1.4'
O O 0.0106 0.0060 'International Tables Vol C Tables 4.2.6.8 and 6.1.1.4'
Tb Tb -0.1723 4.1537 'International Tables Vol C Tables 4.2.6.8 and 6.1.1.4'
K K 0.2009 0.2494 'International Tables Vol C Tables 4.2.6.8 and 6.1.1.4'

loop_
_geom_angle_atom_site_label_1
_geom_angle_atom_site_label_2
_geom_angle_atom_site_label_3
_geom_angle
_geom_angle_site_symmetry_1
_geom_angle_site_symmetry_3
_geom_angle_publ_flag
O1 Tb1 O5 123.26(4) . . ?
O1 Tb1 O10 143.33(4) . . ?
O5 Tb1 O10 78.93(4) . . ?
O1 Tb1 O9 75.56(4) . . ?
O5 Tb1 O9 141.97(4) . . ?
O10 Tb1 O9 70.77(4) . . ?
O1 Tb1 O12 71.62(4) . . ?
O5 Tb1 O12 78.45(4) . . ?
O10 Tb1 O12 145.02(4) . . ?
O9 Tb1 O12 138.69(4) . . ?
O1 Tb1 O7 86.63(4) . 2_676 ?
O5 Tb1 O7 132.50(4) . 2_676 ?
O10 Tb1 O7 98.55(4) . 2_676 ?
O9 Tb1 O7 75.68(4) . 2_676 ?
O12 Tb1 O7 78.00(4) . 2_676 ?
O1 Tb1 O11 74.93(4) . . ?
O5 Tb1 O11 77.47(4) . . ?
O10 Tb1 O11 83.55(5) . . ?
O9 Tb1 O11 76.81(4) . . ?
O12 Tb1 O11 116.77(4) . . ?
O7 Tb1 O11 149.94(4) 2_676 . ?
O1 Tb1 O8 130.03(4) . 2_676 ?
O5 Tb1 O8 80.95(4) . 2_676 ?
O10 Tb1 O8 78.04(4) . 2_676 ?
O9 Tb1 O8 113.48(4) . 2_676 ?
O12 Tb1 O8 72.32(4) . 2_676 ?
O7 Tb1 O8 52.72(4) 2_676 2_676 ?
O11 Tb1 O8 153.91(4) . 2_676 ?
O1 Tb1 C16 109.94(5) . 2_676 ?
O5 Tb1 C16 107.28(4) . 2_676 ?
O10 Tb1 C16 86.49(4) . 2_676 ?
O9 Tb1 C16 93.50(4) . 2_676 ?
O12 Tb1 C16 75.26(4) . 2_676 ?
O7 Tb1 C16 26.31(4) 2_676 2_676 ?
O11 Tb1 C16 167.94(4) . 2_676 ?
O8 Tb1 C16 26.53(4) 2_676 2_676 ?
O1 Tb1 K1 55.32(3) . . ?
O5 Tb1 K1 163.58(3) . . ?
O10 Tb1 K1 111.78(3) . . ?
O9 Tb1 K1 54.25(3) . . ?
O12 Tb1 K1 86.16(3) . . ?
O7 Tb1 K1 36.32(3) 2_676 . ?
O11 Tb1 K1 115.17(3) . . ?
O8 Tb1 K1 88.99(3) 2_676 . ?
C16 Tb1 K1 62.62(3) 2_676 . ?
O14 K1 O7 76.67(4) . 2_676 ?
O14 K1 O2 117.48(5) . . ?
O7 K1 O2 101.00(4) 2_676 . ?
O14 K1 O4 69.73(4) . 2_777 ?
O7 K1 O4 142.48(4) 2_676 2_777 ?
O2 K1 O4 80.80(4) . 2_777 ?
O14 K1 O15 174.91(5) . . ?
O7 K1 O15 106.09(4) 2_676 . ?
O2 K1 O15 66.52(4) . . ?
O4 K1 O15 108.77(4) 2_777 . ?
O14 K1 Cl3 117.50(4) . 1_565 ?
O7 K1 Cl3 95.85(3) 2_676 1_565 ?
O2 K1 Cl3 124.79(3) . 1_565 ?
O4 K1 Cl3 114.03(3) 2_777 1_565 ?
O15 K1 Cl3 58.30(3) . 1_565 ?
O14 K1 Cl2 62.10(4) . 1_565 ?
O7 K1 Cl2 86.06(3) 2_676 1_565 ?
O2 K1 Cl2 172.71(3) . 1_565 ?
O4 K1 Cl2 92.50(3) 2_777 1_565 ?
O15 K1 Cl2 113.50(3) . 1_565 ?
Cl3 K1 Cl2 55.473(11) 1_565 1_565 ?
O14 K1 O9 132.69(4) . . ?
O7 K1 O9 56.05(3) 2_676 . ?
O2 K1 O9 74.21(4) . . ?
O4 K1 O9 152.47(4) 2_777 . ?
O15 K1 O9 50.38(3) . . ?
Cl3 K1 O9 72.94(2) 1_565 . ?
Cl2 K1 O9 111.71(2) 1_565 . ?
O14 K1 C1 115.34(5) . . ?
O7 K1 C1 82.45(4) 2_676 . ?
O2 K1 C1 18.71(4) . . ?
O4 K1 C1 96.97(4) 2_777 . ?
O15 K1 C1 69.51(4) . . ?
Cl3 K1 C1 125.11(3) 1_565 . ?
Cl2 K1 C1 168.50(3) 1_565 . ?
O9 K1 C1 60.89(3) . . ?
O14 K1 Tb1 101.97(4) . . ?
O7 K1 Tb1 32.14(2) 2_676 . ?
O2 K1 Tb1 71.88(3) . . ?
O4 K1 Tb1 143.62(3) 2_777 . ?
O15 K1 Tb1 82.13(3) . . ?
Cl3 K1 Tb1 101.332(12) 1_565 . ?
Cl2 K1 Tb1 115.414(12) 1_565 . ?
O9 K1 Tb1 34.447(19) . . ?
C1 K1 Tb1 53.30(3) . . ?
C4 Cl2 K1 121.19(6) . 1_545 ?
C5 Cl3 K1 122.99(5) . 1_545 ?
C1 O1 Tb1 162.50(10) . . ?
C1 O2 K1 116.89(10) . . ?
C8 O4 K1 122.45(10) . 2_777 ?
C9 O5 Tb1 150.81(11) . . ?
C16 O7 Tb1 95.45(9) . 2_676 ?
C16 O7 K1 152.99(10) . 2_676 ?
Tb1 O7 K1 111.55(4) 2_676 2_676 ?
C16 O8 Tb1 89.06(9) . 2_676 ?
Tb1 O9 K1 91.30(4) . . ?
O2 C1 O1 125.62(15) . . ?
O2 C1 C2 118.63(14) . . ?
O1 C1 C2 115.75(14) . . ?
O2 C1 K1 44.41(8) . . ?
O1 C1 K1 81.25(9) . . ?
C2 C1 K1 162.84(10) . . ?
C7 C2 C3 119.56(14) . . ?
C7 C2 C1 120.88(13) . . ?
C3 C2 C1 119.57(14) . . ?
C4 C3 C2 120.86(14) . . ?
C4 C3 Cl1 120.12(11) . . ?
C2 C3 Cl1 119.02(12) . . ?
C5 C4 C3 119.65(13) . . ?
C5 C4 Cl2 119.91(11) . . ?
C3 C4 Cl2 120.43(12) . . ?
C4 C5 C6 119.51(14) . . ?
C4 C5 Cl3 120.39(11) . . ?
C6 C5 Cl3 120.09(12) . . ?
C7 C6 C5 120.74(14) . . ?
C7 C6 Cl4 119.64(11) . . ?
C5 C6 Cl4 119.60(12) . . ?
C2 C7 C6 119.54(13) . . ?
C2 C7 C8 119.71(13) . . ?
C6 C7 C8 120.73(14) . . ?
O4 C8 O3 126.59(14) . . ?
O4 C8 C7 116.49(13) . . ?
O3 C8 C7 116.92(13) . . ?
O6 C9 O5 126.16(14) . . ?
O6 C9 C10 117.22(13) . . ?
O5 C9 C10 116.62(13) . . ?
C15 C10 C11 119.09(13) . . ?
C15 C10 C9 120.37(13) . . ?
C11 C10 C9 120.54(14) . . ?
C10 C11 C12 120.90(14) . . ?
C10 C11 Cl5 119.51(11) . . ?
C12 C11 Cl5 119.59(12) . . ?
C13 C12 C11 119.78(14) . . ?
C13 C12 Cl6 119.77(11) . . ?
C11 C12 Cl6 120.45(12) . . ?
C14 C13 C12 119.15(13) . . ?
C14 C13 Cl7 120.40(12) . . ?
C12 C13 Cl7 120.45(12) . . ?
C13 C14 C15 120.91(14) . . ?
C13 C14 Cl8 120.21(12) . . ?
C15 C14 Cl8 118.87(12) . . ?
C10 C15 C14 120.14(14) . . ?
C10 C15 C16 122.69(13) . . ?
C14 C15 C16 117.17(14) . . ?
O7 C16 O8 122.22(14) . . ?
O7 C16 C15 118.40(13) . . ?
O8 C16 C15 119.30(13) . . ?
O7 C16 Tb1 58.24(8) . 2_676 ?
O8 C16 Tb1 64.41(8) . 2_676 ?
C15 C16 Tb1 169.76(10) . 2_676 ?

loop_
_geom_bond_atom_site_label_1
_geom_bond_atom_site_label_2
_geom_bond_distance
_geom_bond_site_symmetry_2
_geom_bond_publ_flag
Tb1 O1 2.2724(11) . ?
Tb1 O5 2.2828(11) . ?
Tb1 O10 2.3755(11) . ?
Tb1 O9 2.3799(11) . ?
Tb1 O12 2.3870(11) . ?
Tb1 O7 2.4057(12) 2_676 ?
Tb1 O11 2.4134(12) . ?
Tb1 O8 2.5405(11) 2_676 ?
Tb1 C16 2.8164(15) 2_676 ?
Tb1 K1 4.2063(4) . ?
K1 O14 2.6612(15) . ?
K1 O7 2.6783(12) 2_676 ?
K1 O2 2.6845(12) . ?
K1 O4 2.7264(13) 2_777 ?
K1 O15 2.8798(13) . ?
K1 Cl3 3.3198(5) 1_565 ?
K1 Cl2 3.3782(5) 1_565 ?
K1 O9 3.4147(14) . ?
K1 C1 3.4216(16) . ?
Cl1 C3 1.7210(16) . ?
Cl2 C4 1.7226(15) . ?
Cl3 C5 1.7193(15) . ?
Cl4 C6 1.7222(16) . ?
Cl5 C11 1.7190(16) . ?
Cl6 C12 1.7142(16) . ?
Cl7 C13 1.7173(15) . ?
Cl8 C14 1.7206(16) . ?
O1 C1 1.258(2) . ?
O2 C1 1.230(2) . ?
O3 C8 1.2540(19) . ?
O4 C8 1.243(2) . ?
O5 C9 1.2546(19) . ?
O6 C9 1.241(2) . ?
O7 C16 1.2539(19) . ?
O8 C16 1.2580(19) . ?
C1 C2 1.522(2) . ?
C2 C7 1.390(2) . ?
C2 C3 1.392(2) . ?
C3 C4 1.391(2) . ?
C4 C5 1.389(2) . ?
C5 C6 1.396(2) . ?
C6 C7 1.394(2) . ?
C7 C8 1.524(2) . ?
C9 C10 1.526(2) . ?
C10 C15 1.386(2) . ?
C10 C11 1.392(2) . ?
C11 C12 1.396(2) . ?
C12 C13 1.392(2) . ?
C13 C14 1.390(2) . ?
C14 C15 1.392(2) . ?
C15 C16 1.509(2) . ?
